data_4309983
loop_
_publ_author_name
'Ned J. Hardman'
'Xinggao Fang'
'Brian L. Scott'
'Robert J. Wright'
'Richard L. Martin'
'Gregory J. Kubas'

_publ_section_title
;
High-Spin Diimine Complexes of Iron(II) Reject Binding of Carbon
Monoxide: Theoretical Analysis of Thermodynamic Factors Inhibiting or
Favoring Spin-Crossover
;
_journal_name_full 'Inorganic Chemistry'
_journal_page_first 8306
_journal_page_last 8316
_journal_paper_doi 10.1021/ic050966h
_journal_volume 44
_journal_year 2005
_chemical_formula_sum 'C24 H48 Cl2 F12 Fe2 N4 O4 Sb2'
_chemical_formula_weight 1110.74
_chemical_name_common '[Fe(SbF6)(u-Cl)(N2O2)]2'
_chemical_name_systematic
; 
 ? 
;
_space_group_IT_number 14
_symmetry_cell_setting monoclinic
_symmetry_space_group_name_Hall '-P 2ybc'
_symmetry_space_group_name_H-M 'P 1 21/c 1'
_atom_sites_solution_hydrogens geom
_atom_sites_solution_primary direct
_atom_sites_solution_secondary difmap
_audit_creation_method SHELXL-97
_cell_angle_alpha 90.00
_cell_angle_beta 97.150(7)
_cell_angle_gamma 90.00
_cell_formula_units_Z 2
_cell_length_a 10.243(3)
_cell_length_b 12.995(4)
_cell_length_c 14.809(5)
_cell_measurement_reflns_used 953
_cell_measurement_temperature 203(2)
_cell_measurement_theta_max 25.32
_cell_measurement_theta_min 2.04
_cell_volume 1955.9(11)
_computing_cell_refinement 'SAINT 4.05 (Bruker, 1996)'
_computing_data_collection 'SMART 4.210 (Bruker, 1996)'
_computing_data_reduction 'SAINT 4.05 (Bruker, 1996)'
_computing_molecular_graphics 'SHELXTL NT 5.10 (Bruker, 1997)'
_computing_publication_material 'SHELXTL NT 5.10 (Bruker, 1997)'
_computing_structure_refinement 'SHELXL-97 (Sheldrick, 1997)'
_computing_structure_solution 'SHELXS-97 (Sheldrick, 1997)'
_diffrn_ambient_temperature 203(2)
_diffrn_measured_fraction_theta_full 0.999
_diffrn_measured_fraction_theta_max 0.999
_diffrn_measurement_device_type 'Bruker P4/CCD'
_diffrn_measurement_method '\w and \f scans'
_diffrn_radiation_monochromator graphite
_diffrn_radiation_source 'fine-focus sealed tube'
_diffrn_radiation_type MoK\a
_diffrn_radiation_wavelength 0.71073
_diffrn_reflns_av_R_equivalents 0.0872
_diffrn_reflns_av_sigmaI/netI 0.0811
_diffrn_reflns_limit_h_max 12
_diffrn_reflns_limit_h_min -12
_diffrn_reflns_limit_k_max 13
_diffrn_reflns_limit_k_min -15
_diffrn_reflns_limit_l_max 17
_diffrn_reflns_limit_l_min -17
_diffrn_reflns_number 12434
_diffrn_reflns_theta_full 25.38
_diffrn_reflns_theta_max 25.38
_diffrn_reflns_theta_min 2.00
_diffrn_standards_decay_% '< 2'
_diffrn_standards_interval_count 0
_diffrn_standards_interval_time 0
_diffrn_standards_number 0
_exptl_absorpt_coefficient_mu 2.322
_exptl_absorpt_correction_T_max 0.8732
_exptl_absorpt_correction_T_min 0.8360
_exptl_absorpt_correction_type empirical
_exptl_absorpt_process_details 'SADABS (Sheldrick, 1996)'
_exptl_crystal_colour red
_exptl_crystal_density_diffrn 1.886
_exptl_crystal_density_method 'not measured'
_exptl_crystal_description cube
_exptl_crystal_F_000 1096
_exptl_crystal_size_max 0.08
_exptl_crystal_size_mid 0.06
_exptl_crystal_size_min 0.06
_refine_diff_density_max 0.830
_refine_diff_density_min -0.828
_refine_diff_density_rms 0.144
_refine_ls_extinction_method none
_refine_ls_goodness_of_fit_ref 1.159
_refine_ls_hydrogen_treatment mixed
_refine_ls_matrix_type full
_refine_ls_number_parameters 230
_refine_ls_number_reflns 3589
_refine_ls_number_restraints 0
_refine_ls_restrained_S_all 1.159
_refine_ls_R_factor_all 0.1236
_refine_ls_R_factor_gt 0.0836
_refine_ls_shift/su_max 0.013
_refine_ls_shift/su_mean 0.000
_refine_ls_structure_factor_coef Fsqd
_refine_ls_weighting_details 'calc w=1/[\s^2^(Fo^2^)+(0.0506P)^2^+9.1391P] where P=(Fo^2^+2Fc^2^)/3'
_refine_ls_weighting_scheme calc
_refine_ls_wR_factor_gt 0.1319
_refine_ls_wR_factor_ref 0.1434
_reflns_number_gt 2724
_reflns_number_total 3589
_reflns_threshold_expression >2sigma(I)
_cod_data_source_file ic050966hsi20050615_105904_4.cif
_cod_data_source_block ccd764a
_cod_depositor_comments
;
The following automatic conversions were performed:
'_exptl_absorpt_correction_type' value 'Empirical' changed to 'empirical'
according to '/home/saulius/struct/CIF-dictionaries/cif_core.dic'
dictionary named 'cif_core.dic' version 2.4.1 from 2010-06-29.

Automatic conversion script
Id: cif_fix_enum 1527 2010-12-29 10:47:43Z saulius 
;
_cod_original_cell_volume 1955.7(11)
_cod_original_sg_symbol_H-M 'P 21/c'
_cod_database_code 4309983

loop_
_symmetry_equiv_pos_as_xyz
'x, y, z'
'-x, y+1/2, -z+1/2'
'-x, -y, -z'
'x, -y-1/2, z-1/2'

loop_
_atom_site_label
_atom_site_type_symbol
_atom_site_fract_x
_atom_site_fract_y
_atom_site_fract_z
_atom_site_U_iso_or_equiv
_atom_site_adp_type
_atom_site_occupancy
_atom_site_symmetry_multiplicity
_atom_site_calc_flag
_atom_site_refinement_flags
_atom_site_disorder_assembly
_atom_site_disorder_group
Fe1 Fe 0.07862(11) 0.07038(9) 0.09207(8) 0.0249(3) Uani 1 1 d . . .
Sb1 Sb 0.25061(6) 0.35197(5) 0.17721(4) 0.0345(2) Uani 1 1 d . . .
Cl1 Cl 0.0045(2) -0.10665(17) 0.06382(14) 0.0309(5) Uani 1 1 d . . .
F1 F 0.1599(5) 0.2476(4) 0.1052(4) 0.0400(13) Uani 1 1 d . . .
F2 F 0.2239(9) 0.2830(6) 0.2823(4) 0.091(3) Uani 1 1 d . . .
F3 F 0.4050(7) 0.2767(7) 0.1785(6) 0.092(3) Uani 1 1 d . . .
F4 F 0.3393(6) 0.4552(5) 0.2488(4) 0.0644(19) Uani 1 1 d . . .
F5 F 0.0964(7) 0.4209(6) 0.1752(8) 0.139(5) Uani 1 1 d . . .
F6 F 0.2886(11) 0.4168(7) 0.0738(5) 0.128(4) Uani 1 1 d . . .
O1 O 0.2763(5) 0.0530(5) 0.0673(4) 0.0332(15) Uani 1 1 d . . .
O2 O -0.3613(6) 0.2665(5) -0.0464(4) 0.0438(17) Uani 1 1 d . . .
N1 N 0.1450(7) 0.0582(5) 0.2319(5) 0.0266(16) Uani 1 1 d . . .
N2 N -0.0801(6) 0.1281(5) 0.1546(5) 0.0246(16) Uani 1 1 d . . .
C1 C 0.0695(9) 0.0967(7) 0.2856(6) 0.028(2) Uani 1 1 d . . .
C2 C -0.0632(8) 0.1331(6) 0.2411(6) 0.028(2) Uani 1 1 d . . .
C3 C 0.1002(10) 0.1046(8) 0.3870(6) 0.042(2) Uani 1 1 d . . .
H3A H 0.1919 0.0875 0.4049 0.063 Uiso 1 1 calc R . .
H3B H 0.0450 0.0570 0.4156 0.063 Uiso 1 1 calc R . .
H3C H 0.0835 0.1742 0.4061 0.063 Uiso 1 1 calc R . .
C4 C -0.1605(9) 0.1717(7) 0.3014(6) 0.040(2) Uani 1 1 d . . .
H4A H -0.2474 0.1747 0.2669 0.060 Uiso 1 1 calc R . .
H4B H -0.1349 0.2399 0.3235 0.060 Uiso 1 1 calc R . .
H4C H -0.1620 0.1254 0.3526 0.060 Uiso 1 1 calc R . .
C5 C 0.2754(8) 0.0178(8) 0.2665(6) 0.038(2) Uani 1 1 d . . .
H5A H 0.2702 -0.0179 0.3242 0.046 Uiso 1 1 calc R . .
H5B H 0.3371 0.0753 0.2785 0.046 Uiso 1 1 calc R . .
C6 C 0.3266(9) -0.0548(8) 0.2010(7) 0.043(3) Uani 1 1 d . . .
H6A H 0.3972 -0.0959 0.2340 0.051 Uiso 1 1 calc R . .
H6B H 0.2556 -0.1021 0.1780 0.051 Uiso 1 1 calc R . .
C7 C 0.3777(9) -0.0054(8) 0.1221(7) 0.045(3) Uani 1 1 d . . .
H7A H 0.4506 0.0405 0.1441 0.054 Uiso 1 1 calc R . .
H7B H 0.4118 -0.0586 0.0843 0.054 Uiso 1 1 calc R . .
C8 C 0.3271(10) 0.1064(9) -0.0057(7) 0.049(3) Uani 1 1 d . . .
H8A H 0.4024 0.1476 0.0186 0.074 Uiso 1 1 calc R . .
H8B H 0.2595 0.1509 -0.0362 0.074 Uiso 1 1 calc R . .
H8C H 0.3539 0.0569 -0.0488 0.074 Uiso 1 1 calc R . .
C9 C -0.2035(8) 0.1644(6) 0.1025(6) 0.029(2) Uani 1 1 d . . .
H9A H -0.2766 0.1550 0.1387 0.035 Uiso 1 1 calc R . .
H9B H -0.2224 0.1242 0.0464 0.035 Uiso 1 1 calc R . .
C10 C -0.1904(9) 0.2791(7) 0.0790(7) 0.039(2) Uani 1 1 d . . .
H10A H -0.1621 0.3177 0.1349 0.047 Uiso 1 1 calc R . .
H10B H -0.1227 0.2871 0.0382 0.047 Uiso 1 1 calc R . .
C11 C -0.3176(9) 0.3225(7) 0.0342(7) 0.039(2) Uani 1 1 d . . .
H11A H -0.3842 0.3187 0.0762 0.047 Uiso 1 1 calc R . .
H11B H -0.3054 0.3950 0.0191 0.047 Uiso 1 1 calc R . .
C12 C -0.4711(10) 0.3140(9) -0.0974(7) 0.058(3) Uani 1 1 d . . .
H12A H -0.5069 0.2685 -0.1462 0.088 Uiso 1 1 calc R . .
H12B H -0.4437 0.3781 -0.1230 0.088 Uiso 1 1 calc R . .
H12C H -0.5378 0.3280 -0.0580 0.088 Uiso 1 1 calc R . .

loop_
_atom_site_aniso_label
_atom_site_aniso_U_11
_atom_site_aniso_U_22
_atom_site_aniso_U_33
_atom_site_aniso_U_23
_atom_site_aniso_U_13
_atom_site_aniso_U_12
Fe1 0.0253(6) 0.0268(7) 0.0217(7) -0.0002(5) -0.0010(5) 0.0026(5)
Sb1 0.0360(3) 0.0287(4) 0.0366(4) 0.0013(3) -0.0049(3) -0.0051(3)
Cl1 0.0404(12) 0.0268(12) 0.0238(11) 0.0032(9) -0.0018(9) -0.0002(9)
F1 0.042(3) 0.033(3) 0.043(3) -0.006(2) -0.003(2) -0.005(2)
F2 0.170(8) 0.065(5) 0.042(4) -0.008(3) 0.027(5) -0.055(5)
F3 0.057(4) 0.103(6) 0.110(6) -0.041(5) -0.015(4) 0.021(4)
F4 0.075(4) 0.040(4) 0.070(4) -0.009(3) -0.019(4) -0.017(3)
F5 0.056(5) 0.082(6) 0.261(12) -0.098(7) -0.054(6) 0.033(4)
F6 0.211(10) 0.114(7) 0.047(4) 0.030(4) -0.029(5) -0.102(7)
O1 0.024(3) 0.034(4) 0.042(4) 0.008(3) 0.006(3) 0.002(3)
O2 0.044(4) 0.045(4) 0.040(4) -0.003(3) -0.009(3) 0.010(3)
N1 0.028(4) 0.019(4) 0.030(4) 0.003(3) -0.006(3) -0.002(3)
N2 0.027(4) 0.020(4) 0.026(4) -0.003(3) -0.002(3) 0.001(3)
C1 0.038(5) 0.024(5) 0.023(5) 0.002(4) -0.002(4) -0.011(4)
C2 0.037(5) 0.019(5) 0.029(5) -0.006(4) 0.004(4) -0.009(4)
C3 0.051(6) 0.049(6) 0.025(5) -0.007(5) 0.000(4) -0.003(5)
C4 0.048(6) 0.039(6) 0.035(6) -0.012(4) 0.005(5) 0.004(5)
C5 0.028(5) 0.045(6) 0.037(6) 0.008(5) -0.010(4) -0.003(4)
C6 0.028(5) 0.039(6) 0.056(7) 0.011(5) -0.014(5) 0.001(4)
C7 0.029(5) 0.052(7) 0.052(7) 0.000(6) -0.005(5) 0.006(5)
C8 0.040(6) 0.057(7) 0.053(7) 0.004(6) 0.014(5) -0.004(5)
C9 0.024(4) 0.026(5) 0.035(5) -0.004(4) -0.002(4) 0.003(4)
C10 0.037(5) 0.036(6) 0.042(6) -0.001(5) -0.004(4) 0.010(4)
C11 0.038(5) 0.031(6) 0.047(6) -0.001(5) 0.004(5) 0.008(4)
C12 0.051(7) 0.066(8) 0.053(7) 0.002(6) -0.015(6) 0.009(6)

loop_
_atom_type_symbol
_atom_type_description
_atom_type_scat_dispersion_real
_atom_type_scat_dispersion_imag
_atom_type_scat_source
C C 0.0033 0.0016 'International Tables Vol C Tables 4.2.6.8 and 6.1.1.4'
H H 0.0000 0.0000 'International Tables Vol C Tables 4.2.6.8 and 6.1.1.4'
N N 0.0061 0.0033 'International Tables Vol C Tables 4.2.6.8 and 6.1.1.4'
O O 0.0106 0.0060 'International Tables Vol C Tables 4.2.6.8 and 6.1.1.4'
F F 0.0171 0.0103 'International Tables Vol C Tables 4.2.6.8 and 6.1.1.4'
Cl Cl 0.1484 0.1585 'International Tables Vol C Tables 4.2.6.8 and 6.1.1.4'
Fe Fe 0.3463 0.8444 'International Tables Vol C Tables 4.2.6.8 and 6.1.1.4'
Sb Sb -0.5866 1.5461 'International Tables Vol C Tables 4.2.6.8 and 6.1.1.4'

loop_
_geom_angle_atom_site_label_1
_geom_angle_atom_site_label_2
_geom_angle_atom_site_label_3
_geom_angle
_geom_angle_site_symmetry_1
_geom_angle_site_symmetry_3
_geom_angle_publ_flag
N1 Fe1 O1 87.9(3) . . ?
N1 Fe1 N2 76.5(3) . . ?
O1 Fe1 N2 157.3(3) . . ?
N1 Fe1 Cl1 172.7(2) . 3 ?
O1 Fe1 Cl1 94.96(18) . 3 ?
N2 Fe1 Cl1 98.71(19) . 3 ?
N1 Fe1 Cl1 98.83(19) . . ?
O1 Fe1 Cl1 98.83(18) . . ?
N2 Fe1 Cl1 99.82(19) . . ?
Cl1 Fe1 Cl1 87.41(8) 3 . ?
F5 Sb1 F6 92.0(6) . . ?
F5 Sb1 F2 91.9(5) . . ?
F6 Sb1 F2 176.1(5) . . ?
F5 Sb1 F3 177.8(4) . . ?
F6 Sb1 F3 88.9(5) . . ?
F2 Sb1 F3 87.2(4) . . ?
F5 Sb1 F4 90.9(3) . . ?
F6 Sb1 F4 90.3(3) . . ?
F2 Sb1 F4 89.0(3) . . ?
F3 Sb1 F4 91.1(3) . . ?
F5 Sb1 F1 88.8(3) . . ?
F6 Sb1 F1 89.9(3) . . ?
F2 Sb1 F1 90.8(3) . . ?
F3 Sb1 F1 89.2(3) . . ?
F4 Sb1 F1 179.6(3) . . ?
Fe1 Cl1 Fe1 92.59(8) 3 . ?
C8 O1 C7 111.9(7) . . ?
C8 O1 Fe1 121.6(5) . . ?
C7 O1 Fe1 126.4(5) . . ?
C12 O2 C11 111.8(8) . . ?
C1 N1 C5 121.2(7) . . ?
C1 N1 Fe1 115.9(6) . . ?
C5 N1 Fe1 122.6(6) . . ?
C2 N2 C9 120.6(7) . . ?
C2 N2 Fe1 116.4(6) . . ?
C9 N2 Fe1 122.9(5) . . ?
N1 C1 C2 115.6(7) . . ?
N1 C1 C3 125.6(8) . . ?
C2 C1 C3 118.8(8) . . ?
N2 C2 C1 115.1(8) . . ?
N2 C2 C4 126.7(8) . . ?
C1 C2 C4 118.2(7) . . ?
N1 C5 C6 112.2(8) . . ?
C7 C6 C5 115.1(9) . . ?
O1 C7 C6 111.6(8) . . ?
N2 C9 C10 109.5(7) . . ?
C11 C10 C9 111.7(8) . . ?
O2 C11 C10 110.2(8) . . ?

loop_
_geom_bond_atom_site_label_1
_geom_bond_atom_site_label_2
_geom_bond_distance
_geom_bond_site_symmetry_2
_geom_bond_publ_flag
Fe1 N1 2.104(7) . ?
Fe1 O1 2.114(6) . ?
Fe1 N2 2.106(7) . ?
Fe1 Cl1 2.406(2) 3 ?
Fe1 Cl1 2.442(3) . ?
Sb1 F5 1.813(7) . ?
Sb1 F6 1.831(7) . ?
Sb1 F2 1.846(6) . ?
Sb1 F3 1.857(7) . ?
Sb1 F4 1.873(6) . ?
Sb1 F1 1.896(5) . ?
Cl1 Fe1 2.406(2) 3 ?
O1 C8 1.436(11) . ?
O1 C7 1.451(11) . ?
O2 C12 1.416(11) . ?
O2 C11 1.422(11) . ?
N1 C1 1.279(11) . ?
N1 C5 1.467(10) . ?
N2 C2 1.274(10) . ?
N2 C9 1.474(10) . ?
C1 C2 1.511(12) . ?
C1 C3 1.498(11) . ?
C2 C4 1.504(12) . ?
C5 C6 1.494(14) . ?
C6 C7 1.484(14) . ?
C9 C10 1.540(12) . ?
C10 C11 1.497(12) . ?
